data_7234555
loop_
_publ_author_name
'S. H. Habenicht'
'S. Schramm'
'S. Fischer'
'T. Sachse'
'F. Herrmann-Westendorf'
'A. Bellmann'
'B. Dietzek'
'M. Presselt'
'D. Weiss'
'R. Beckert'
'H. Gorls'

_publ_section_title
;
 Tuning the polarity and surface activity of hydroxythiazoles - extending
 the applicability of highly fluorescent self-assembling chromophores to
 supra-molecular photonic structures
;
_journal_name_full 'Journal of Materials Chemistry C'
_journal_page_first 958
_journal_page_last 971
_journal_paper_doi 10.1039/C5TC03632A
_journal_volume 4
_journal_year 2016
_chemical_formula_moiety 'C20 H22 N4 O5 S2'
_chemical_formula_sum 'C20 H22 N4 O5 S2'
_chemical_formula_weight 462.54
_space_group_IT_number 2
_space_group_name_Hall '-P 1'
_space_group_name_H-M_alt 'P -1'
_symmetry_cell_setting triclinic
_symmetry_space_group_name_Hall '-P 1'
_symmetry_space_group_name_H-M 'P -1'
_atom_sites_solution_hydrogens difmap
_atom_sites_solution_primary direct
_atom_sites_solution_secondary difmap
_cell_angle_alpha 76.065(1)
_cell_angle_beta 89.022(1)
_cell_angle_gamma 75.506(1)
_cell_formula_units_Z 2
_cell_length_a 7.0339(1)
_cell_length_b 12.5011(3)
_cell_length_c 12.5338(3)
_cell_measurement_temperature 133(2)
_cell_volume 1034.54(4)
_computing_cell_refinement DENZO
_computing_data_collection COLLECT
_computing_data_reduction DENZO
_computing_molecular_graphics SHELXTL/PC
_computing_publication_material SHELXL-97
_computing_structure_refinement 'SHELXL-97 (Sheldrick, 2008)'
_computing_structure_solution 'SHELXS-97 (Sheldrick, 2008)'
_diffrn_ambient_temperature 133(2)
_diffrn_measured_fraction_theta_full 0.990
_diffrn_measured_fraction_theta_max 0.990
_diffrn_measurement_device_type KappaCCD
_diffrn_measurement_method 'phi- + omega-scan'
_diffrn_radiation_monochromator graphite
_diffrn_radiation_source 'fine-focus sealed tube'
_diffrn_radiation_type MoK\a
_diffrn_radiation_wavelength 0.71073
_diffrn_reflns_av_R_equivalents 0.0129
_diffrn_reflns_av_sigmaI/netI 0.0242
_diffrn_reflns_limit_h_max 9
_diffrn_reflns_limit_h_min -9
_diffrn_reflns_limit_k_max 16
_diffrn_reflns_limit_k_min -16
_diffrn_reflns_limit_l_max 10
_diffrn_reflns_limit_l_min -16
_diffrn_reflns_number 6495
_diffrn_reflns_theta_full 27.50
_diffrn_reflns_theta_max 27.50
_diffrn_reflns_theta_min 1.74
_exptl_absorpt_coefficient_mu 0.299
_exptl_absorpt_correction_T_max 0.7456
_exptl_absorpt_correction_T_min 0.7186
_exptl_absorpt_correction_type multi-scan
_exptl_absorpt_process_details 'SADABS, Bruker-AXS, 2002'
_exptl_crystal_colour light_yellow
_exptl_crystal_density_diffrn 1.485
_exptl_crystal_density_method 'not measured'
_exptl_crystal_description prism
_exptl_crystal_F_000 484
_exptl_crystal_size_max 0.140
_exptl_crystal_size_mid 0.128
_exptl_crystal_size_min 0.106
_refine_diff_density_max 0.421
_refine_diff_density_min -0.373
_refine_diff_density_rms 0.048
_refine_ls_extinction_method none
_refine_ls_goodness_of_fit_ref 1.067
_refine_ls_hydrogen_treatment refall
_refine_ls_matrix_type full
_refine_ls_number_parameters 368
_refine_ls_number_reflns 4710
_refine_ls_number_restraints 0
_refine_ls_restrained_S_all 1.067
_refine_ls_R_factor_all 0.0339
_refine_ls_R_factor_gt 0.0316
_refine_ls_shift/su_max 0.001
_refine_ls_shift/su_mean 0.000
_refine_ls_structure_factor_coef Fsqd
_refine_ls_weighting_details 'calc w=1/[\s^2^(Fo^2^)+(0.0314P)^2^+0.6877P] where P=(Fo^2^+2Fc^2^)/3'
_refine_ls_weighting_scheme calc
_refine_ls_wR_factor_gt 0.0794
_refine_ls_wR_factor_ref 0.0817
_reflns_number_gt 4448
_reflns_number_total 4710
_reflns_threshold_expression >2sigma(I)
_cod_data_source_file J-Mater-Chem-C-2016-4-958.cif
_cod_data_source_block FO5778
_cod_database_code 7234555

loop_
_symmetry_equiv_pos_as_xyz
'x, y, z'
'-x, -y, -z'

loop_
_atom_site_label
_atom_site_type_symbol
_atom_site_fract_x
_atom_site_fract_y
_atom_site_fract_z
_atom_site_U_iso_or_equiv
_atom_site_adp_type
_atom_site_occupancy
_atom_site_symmetry_multiplicity
_atom_site_calc_flag
_atom_site_refinement_flags
_atom_site_disorder_assembly
_atom_site_disorder_group
S1 S 0.70562(5) 0.54899(3) 0.62513(2) 0.01473(8) Uani 1 1 d . . .
S2 S 0.44755(5) 0.19517(3) 1.10931(3) 0.01727(9) Uani 1 1 d . . .
O1 O 0.49462(17) 0.25595(9) 1.18479(8) 0.0266(2) Uani 1 1 d . . .
O2 O 0.51720(15) 0.07333(8) 1.13197(8) 0.0223(2) Uani 1 1 d . . .
O3 O 0.72206(15) 0.25811(8) 0.57037(8) 0.0191(2) Uani 1 1 d . . .
O4 O 0.82180(16) 0.04975(8) 0.41693(8) 0.0223(2) Uani 1 1 d . . .
O5 O 0.69814(15) 0.05691(8) 0.58326(8) 0.0195(2) Uani 1 1 d . . .
N1 N 0.76122(16) 0.43693(9) 0.47506(9) 0.0156(2) Uani 1 1 d . . .
N2 N 0.20972(17) 0.22486(10) 1.09695(10) 0.0201(2) Uani 1 1 d . . .
N3 N 0.85193(17) 0.70368(10) 0.21854(9) 0.0191(2) Uani 1 1 d . . .
N4 N 0.76652(18) 0.73262(10) 0.43218(10) 0.0198(2) Uani 1 1 d . . .
C1 C 0.75447(18) 0.53713(11) 0.49270(10) 0.0148(2) Uani 1 1 d . . .
C2 C 0.72611(18) 0.36589(11) 0.56895(11) 0.0148(2) Uani 1 1 d . . .
C3 C 0.69090(18) 0.40845(10) 0.66166(10) 0.0144(2) Uani 1 1 d . . .
C4 C 0.64285(18) 0.35356(11) 0.77168(11) 0.0151(2) Uani 1 1 d . . .
C5 C 0.5900(2) 0.41709(12) 0.85079(12) 0.0210(3) Uani 1 1 d . . .
H5 H 0.587(3) 0.4961(17) 0.8341(16) 0.030(5) Uiso 1 1 d . . .
C6 C 0.5373(2) 0.36722(12) 0.95413(12) 0.0225(3) Uani 1 1 d . . .
H6 H 0.503(3) 0.4102(17) 1.0066(17) 0.034(5) Uiso 1 1 d . . .
C7 C 0.53429(19) 0.25304(11) 0.98061(11) 0.0164(2) Uani 1 1 d . . .
C8 C 0.5890(2) 0.18798(11) 0.90437(11) 0.0177(3) Uani 1 1 d . . .
H8 H 0.586(3) 0.1101(16) 0.9219(15) 0.028(5) Uiso 1 1 d . . .
C9 C 0.6438(2) 0.23766(11) 0.80114(11) 0.0179(3) Uani 1 1 d . . .
H9 H 0.679(3) 0.1930(15) 0.7499(15) 0.025(4) Uiso 1 1 d . . .
C10 C 0.0984(2) 0.34485(13) 1.08109(15) 0.0283(3) Uani 1 1 d . . .
H10B H 0.189(3) 0.3883(19) 1.0929(18) 0.046(6) Uiso 1 1 d . . .
H10A H 0.048(3) 0.3731(19) 1.0056(19) 0.045(6) Uiso 1 1 d . . .
C11 C -0.0652(3) 0.35922(15) 1.15928(15) 0.0310(3) Uani 1 1 d . . .
H11C H -0.139(3) 0.4407(19) 1.1442(17) 0.039(5) Uiso 1 1 d . . .
H11B H -0.016(3) 0.335(2) 1.232(2) 0.050(6) Uiso 1 1 d . . .
H11A H -0.159(3) 0.314(2) 1.1488(19) 0.050(6) Uiso 1 1 d . . .
C12 C 0.1188(2) 0.15159(13) 1.04863(12) 0.0214(3) Uani 1 1 d . . .
H12B H 0.215(3) 0.1093(16) 1.0095(15) 0.029(5) Uiso 1 1 d . . .
H12A H 0.012(3) 0.2016(16) 0.9956(16) 0.028(5) Uiso 1 1 d . . .
C13 C 0.0362(2) 0.06943(13) 1.13491(13) 0.0258(3) Uani 1 1 d . . .
H13C H 0.141(3) 0.0162(16) 1.1858(16) 0.030(5) Uiso 1 1 d . . .
H13B H -0.065(3) 0.1105(17) 1.1770(17) 0.036(5) Uiso 1 1 d . . .
H13A H -0.030(3) 0.0260(18) 1.0982(18) 0.040(6) Uiso 1 1 d . . .
C14 C 0.7719(2) 0.22263(11) 0.47114(11) 0.0185(3) Uani 1 1 d . . .
H14B H 0.678(3) 0.2673(15) 0.4121(15) 0.024(4) Uiso 1 1 d . . .
H14A H 0.904(3) 0.2305(15) 0.4516(15) 0.024(4) Uiso 1 1 d . . .
C15 C 0.76782(19) 0.09963(11) 0.48752(11) 0.0164(3) Uani 1 1 d . . .
C16 C 0.6955(2) -0.06210(12) 0.60542(12) 0.0228(3) Uani 1 1 d . . .
H16B H 0.600(3) -0.0701(17) 0.6590(17) 0.035(5) Uiso 1 1 d . . .
H16C H 0.826(3) -0.1064(18) 0.6328(17) 0.037(5) Uiso 1 1 d . . .
H16A H 0.658(3) -0.0820(17) 0.5420(18) 0.038(5) Uiso 1 1 d . . .
C17 C 0.78285(18) 0.63277(11) 0.40617(10) 0.0147(2) Uani 1 1 d . . .
C18 C 0.82486(19) 0.61890(11) 0.30033(11) 0.0162(2) Uani 1 1 d . . .
H18 H 0.835(3) 0.5477(15) 0.2837(14) 0.021(4) Uiso 1 1 d . . .
C19 C 0.8333(2) 0.80329(12) 0.24466(11) 0.0211(3) Uani 1 1 d . . .
H19 H 0.848(3) 0.8676(16) 0.1884(15) 0.025(4) Uiso 1 1 d . . .
C20 C 0.7912(2) 0.81782(12) 0.34967(12) 0.0229(3) Uani 1 1 d . . .
H20 H 0.781(3) 0.8877(16) 0.3676(15) 0.026(5) Uiso 1 1 d . . .

loop_
_atom_site_aniso_label
_atom_site_aniso_U_11
_atom_site_aniso_U_22
_atom_site_aniso_U_33
_atom_site_aniso_U_23
_atom_site_aniso_U_13
_atom_site_aniso_U_12
S1 0.01868(16) 0.01128(15) 0.01536(15) -0.00374(11) 0.00241(11) -0.00551(12)
S2 0.01977(16) 0.01684(17) 0.01608(16) -0.00250(12) 0.00416(12) -0.00794(12)
O1 0.0362(6) 0.0309(6) 0.0190(5) -0.0079(4) 0.0058(4) -0.0187(5)
O2 0.0232(5) 0.0172(5) 0.0226(5) 0.0014(4) 0.0035(4) -0.0044(4)
O3 0.0309(5) 0.0128(4) 0.0179(4) -0.0069(4) 0.0083(4) -0.0105(4)
O4 0.0325(6) 0.0181(5) 0.0203(5) -0.0091(4) 0.0061(4) -0.0097(4)
O5 0.0275(5) 0.0134(4) 0.0193(5) -0.0048(4) 0.0061(4) -0.0081(4)
N1 0.0170(5) 0.0131(5) 0.0173(5) -0.0036(4) 0.0021(4) -0.0051(4)
N2 0.0189(6) 0.0149(5) 0.0270(6) -0.0039(5) 0.0060(5) -0.0066(4)
N3 0.0205(6) 0.0199(6) 0.0168(5) -0.0027(4) 0.0011(4) -0.0066(5)
N4 0.0271(6) 0.0142(5) 0.0193(5) -0.0042(4) 0.0018(5) -0.0071(5)
C1 0.0137(6) 0.0143(6) 0.0164(6) -0.0039(5) 0.0011(4) -0.0037(5)
C2 0.0148(6) 0.0117(6) 0.0190(6) -0.0039(5) 0.0019(5) -0.0052(5)
C3 0.0143(6) 0.0110(6) 0.0184(6) -0.0036(5) 0.0014(5) -0.0042(5)
C4 0.0134(6) 0.0146(6) 0.0173(6) -0.0031(5) 0.0017(5) -0.0046(5)
C5 0.0316(7) 0.0147(6) 0.0206(6) -0.0061(5) 0.0064(5) -0.0114(6)
C6 0.0333(8) 0.0190(7) 0.0205(7) -0.0093(5) 0.0082(6) -0.0126(6)
C7 0.0167(6) 0.0166(6) 0.0164(6) -0.0024(5) 0.0034(5) -0.0067(5)
C8 0.0190(6) 0.0119(6) 0.0215(6) -0.0028(5) 0.0043(5) -0.0042(5)
C9 0.0202(6) 0.0136(6) 0.0199(6) -0.0051(5) 0.0044(5) -0.0032(5)
C10 0.0291(8) 0.0159(7) 0.0366(9) -0.0037(6) 0.0076(7) -0.0029(6)
C11 0.0299(8) 0.0270(8) 0.0375(9) -0.0149(7) 0.0073(7) -0.0031(7)
C12 0.0226(7) 0.0224(7) 0.0199(6) -0.0035(5) 0.0020(5) -0.0088(6)
C13 0.0305(8) 0.0222(7) 0.0282(7) -0.0051(6) 0.0057(6) -0.0145(6)
C14 0.0266(7) 0.0148(6) 0.0164(6) -0.0060(5) 0.0052(5) -0.0077(5)
C15 0.0172(6) 0.0148(6) 0.0178(6) -0.0043(5) -0.0001(5) -0.0051(5)
C16 0.0326(8) 0.0142(6) 0.0231(7) -0.0031(5) 0.0046(6) -0.0104(6)
C17 0.0143(6) 0.0134(6) 0.0165(6) -0.0031(5) 0.0006(4) -0.0045(5)
C18 0.0165(6) 0.0147(6) 0.0182(6) -0.0043(5) 0.0006(5) -0.0049(5)
C19 0.0266(7) 0.0169(6) 0.0193(6) 0.0006(5) 0.0009(5) -0.0096(5)
C20 0.0333(8) 0.0145(6) 0.0228(7) -0.0046(5) 0.0024(6) -0.0094(6)

loop_
_atom_type_symbol
_atom_type_description
_atom_type_scat_dispersion_real
_atom_type_scat_dispersion_imag
_atom_type_scat_source
C C 0.0033 0.0016 'International Tables Vol C Tables 4.2.6.8 and 6.1.1.4'
H H 0.0000 0.0000 'International Tables Vol C Tables 4.2.6.8 and 6.1.1.4'
N N 0.0061 0.0033 'International Tables Vol C Tables 4.2.6.8 and 6.1.1.4'
O O 0.0106 0.0060 'International Tables Vol C Tables 4.2.6.8 and 6.1.1.4'
S S 0.1246 0.1234 'International Tables Vol C Tables 4.2.6.8 and 6.1.1.4'

loop_
_geom_angle_atom_site_label_1
_geom_angle_atom_site_label_2
_geom_angle_atom_site_label_3
_geom_angle
_geom_angle_site_symmetry_1
_geom_angle_site_symmetry_3
C1 S1 C3 89.82(6) . .
O2 S2 O1 120.41(7) . .
O2 S2 N2 106.79(6) . .
O1 S2 N2 106.89(7) . .
O2 S2 C7 107.77(6) . .
O1 S2 C7 106.66(6) . .
N2 S2 C7 107.78(6) . .
C2 O3 C14 116.24(10) . .
C15 O5 C16 116.26(11) . .
C1 N1 C2 109.79(11) . .
C10 N2 C12 116.62(12) . .
C10 N2 S2 118.20(10) . .
C12 N2 S2 118.55(9) . .
C18 N3 C19 115.32(12) . .
C20 N4 C17 115.46(12) . .
N1 C1 C17 122.66(12) . .
N1 C1 S1 115.27(10) . .
C17 C1 S1 122.06(10) . .
O3 C2 N1 120.51(11) . .
O3 C2 C3 121.78(11) . .
N1 C2 C3 117.70(11) . .
C2 C3 C4 129.69(12) . .
C2 C3 S1 107.42(9) . .
C4 C3 S1 122.86(9) . .
C5 C4 C9 118.09(12) . .
C5 C4 C3 120.17(12) . .
C9 C4 C3 121.73(12) . .
C6 C5 C4 120.84(13) . .
C6 C5 H5 118.4(12) . .
C4 C5 H5 120.7(12) . .
C5 C6 C7 120.11(13) . .
C5 C6 H6 120.2(12) . .
C7 C6 H6 119.7(12) . .
C8 C7 C6 120.10(12) . .
C8 C7 S2 120.96(10) . .
C6 C7 S2 118.85(10) . .
C9 C8 C7 119.78(12) . .
C9 C8 H8 119.9(11) . .
C7 C8 H8 120.3(11) . .
C8 C9 C4 121.04(12) . .
C8 C9 H9 119.0(11) . .
C4 C9 H9 120.0(11) . .
N2 C10 C11 112.39(13) . .
N2 C10 H10B 108.0(13) . .
C11 C10 H10B 109.1(13) . .
N2 C10 H10A 108.3(13) . .
C11 C10 H10A 111.0(13) . .
H10B C10 H10A 107.8(19) . .
C10 C11 H11C 109.7(12) . .
C10 C11 H11B 110.9(15) . .
H11C C11 H11B 109.4(18) . .
C10 C11 H11A 109.9(13) . .
H11C C11 H11A 108.3(18) . .
H11B C11 H11A 109(2) . .
N2 C12 C13 112.54(12) . .
N2 C12 H12B 109.0(11) . .
C13 C12 H12B 109.2(11) . .
N2 C12 H12A 108.0(11) . .
C13 C12 H12A 109.6(11) . .
H12B C12 H12A 108.4(15) . .
C12 C13 H13C 110.8(11) . .
C12 C13 H13B 111.5(12) . .
H13C C13 H13B 109.6(16) . .
C12 C13 H13A 109.4(13) . .
H13C C13 H13A 109.2(16) . .
H13B C13 H13A 106.3(17) . .
O3 C14 C15 109.67(11) . .
O3 C14 H14B 110.6(11) . .
C15 C14 H14B 107.7(11) . .
O3 C14 H14A 109.5(10) . .
C15 C14 H14A 109.2(10) . .
H14B C14 H14A 110.0(15) . .
O4 C15 O5 125.94(12) . .
O4 C15 C14 120.52(12) . .
O5 C15 C14 113.53(11) . .
O5 C16 H16B 104.6(12) . .
O5 C16 H16C 106.9(12) . .
H16B C16 H16C 112.6(17) . .
O5 C16 H16A 112.2(12) . .
H16B C16 H16A 109.6(17) . .
H16C C16 H16A 110.8(17) . .
N4 C17 C18 122.04(12) . .
N4 C17 C1 117.83(11) . .
C18 C17 C1 120.13(12) . .
N3 C18 C17 122.35(12) . .
N3 C18 H18 117.1(11) . .
C17 C18 H18 120.6(11) . .
N3 C19 C20 122.65(13) . .
N3 C19 H19 118.7(11) . .
C20 C19 H19 118.6(11) . .
N4 C20 C19 122.16(13) . .
N4 C20 H20 115.8(12) . .
C19 C20 H20 122.0(12) . .

loop_
_geom_bond_atom_site_label_1
_geom_bond_atom_site_label_2
_geom_bond_distance
_geom_bond_site_symmetry_2
S1 C1 1.7230(13) .
S1 C3 1.7347(13) .
S2 O2 1.4365(10) .
S2 O1 1.4369(11) .
S2 N2 1.6220(12) .
S2 C7 1.7672(13) .
O3 C2 1.3506(15) .
O3 C14 1.4281(15) .
O4 C15 1.2048(16) .
O5 C15 1.3295(16) .
O5 C16 1.4510(16) .
N1 C1 1.3128(17) .
N1 C2 1.3531(17) .
N2 C10 1.4753(18) .
N2 C12 1.4794(18) .
N3 C18 1.3347(17) .
N3 C19 1.3373(18) .
N4 C20 1.3378(18) .
N4 C17 1.3418(17) .
C1 C17 1.4606(18) .
C2 C3 1.3844(17) .
C3 C4 1.4598(18) .
C4 C5 1.4040(18) .
C4 C9 1.4046(18) .
C5 C6 1.384(2) .
C5 H5 0.954(19) .
C6 C7 1.3909(19) .
C6 H6 0.94(2) .
C7 C8 1.3885(18) .
C8 C9 1.3872(19) .
C8 H8 0.951(19) .
C9 H9 0.940(18) .
C10 C11 1.503(2) .
C10 H10B 0.97(2) .
C10 H10A 0.96(2) .
C11 H11C 0.99(2) .
C11 H11B 0.93(2) .
C11 H11A 1.00(2) .
C12 C13 1.518(2) .
C12 H12B 0.957(19) .
C12 H12A 0.988(19) .
C13 H13C 0.98(2) .
C13 H13B 0.99(2) .
C13 H13A 0.99(2) .
C14 C15 1.5090(18) .
C14 H14B 0.963(18) .
C14 H14A 0.980(18) .
C16 H16B 0.95(2) .
C16 H16C 0.96(2) .
C16 H16A 0.95(2) .
C17 C18 1.3960(18) .
C18 H18 0.947(18) .
C19 C20 1.389(2) .
C19 H19 0.959(19) .
C20 H20 0.939(19) .
